data_2103926
loop_
_publ_author_name
'Gougeon, P.'
'Gall, P.'
'Halet, J.-F.'
'Gautier, R.'

_publ_section_title
;
 Structural trends and the electronic structure of the rare-earth
 oxomolybdates <i>R</i>Mo~5~O~8~ (<i>R</i> = La, Ce, Pr, Nd, Sm, Eu and
 Gd) containing chains of bioctahedral Mo~10~ clusters
;
_journal_issue 4
_journal_name_full 'Acta Crystallographica Section B'
_journal_page_first 472
_journal_page_last 478
_journal_paper_doi 10.1107/S0108768103011194
_journal_volume 59
_journal_year 2003
_chemical_formula_sum 'Mo5 Nd O8'
_chemical_formula_weight 751.94
_chemical_name_systematic
;
 ?
;
_space_group_IT_number 14
_symmetry_cell_setting monoclinic
_symmetry_space_group_name_Hall '-P 2ybc'
_symmetry_space_group_name_H-M 'P 1 21/c 1'
_atom_sites_solution_hydrogens geom
_atom_sites_solution_primary direct
_atom_sites_solution_secondary difmap
_audit_creation_method SHELXL-97
_cell_angle_alpha 90.00
_cell_angle_beta 109.4513(7)
_cell_angle_gamma 90.00
_cell_formula_units_Z 4
_cell_length_a 7.56060(10)
_cell_length_b 9.03920(10)
_cell_length_c 9.9082(2)
_cell_measurement_reflns_used 12284
_cell_measurement_temperature 293(2)
_cell_measurement_theta_max 37.78
_cell_measurement_theta_min 1.00
_cell_volume 638.496(17)
_computing_cell_refinement COLLECT
_computing_data_collection 'COLLECT (Nonius, 1998)'
_computing_data_reduction 'DENZO and SCALEPACK (Otwinowski & Minor, 1997)'
_computing_molecular_graphics 'DIAMOND(Bergerhoff, 1996)'
_computing_publication_material 'SHELXL-97 (Sheldrick, 1997)'
_computing_structure_refinement 'SHELXL-97 (Sheldrick, 1997)'
_computing_structure_solution 'SHELXS97 (Sheldrick, 1997)'
_diffrn_ambient_temperature 293(2)
_diffrn_measured_fraction_theta_full 0.993
_diffrn_measured_fraction_theta_max 0.993
_diffrn_measurement_device_type 'Nonius KappaCCD'
_diffrn_measurement_method '\f scans (\k = 0) + additional \w scans'
_diffrn_radiation_monochromator graphite
_diffrn_radiation_source 'fine-focus sealed tube'
_diffrn_radiation_type MoK\a
_diffrn_radiation_wavelength 0.71070
_diffrn_reflns_av_R_equivalents 0.0517
_diffrn_reflns_av_sigmaI/netI 0.0374
_diffrn_reflns_limit_h_max 12
_diffrn_reflns_limit_h_min -12
_diffrn_reflns_limit_k_max 15
_diffrn_reflns_limit_k_min -15
_diffrn_reflns_limit_l_max 16
_diffrn_reflns_limit_l_min -14
_diffrn_reflns_number 17433
_diffrn_reflns_theta_full 37.80
_diffrn_reflns_theta_max 37.80
_diffrn_reflns_theta_min 2.86
_exptl_absorpt_coefficient_mu 17.516
_exptl_absorpt_correction_T_max 0.2516
_exptl_absorpt_correction_T_min 0.1125
_exptl_absorpt_correction_type multi-scan
_exptl_absorpt_process_details
;
r.h. blessing, acta cryst. (1995), a51, 33-38
;
_exptl_crystal_colour black
_exptl_crystal_density_diffrn 7.822
_exptl_crystal_density_method 'not measured'
_exptl_crystal_description 'irregular plate'
_exptl_crystal_F_000 1336
_exptl_crystal_size_max 0.130
_exptl_crystal_size_mid 0.127
_exptl_crystal_size_min 0.076
_refine_diff_density_max 1.630
_refine_diff_density_min -1.816
_refine_ls_extinction_coef 0.0185(3)
_refine_ls_extinction_expression Fc^*^=kFc[1+0.001xFc^2^\l^3^/sin(2\q)]^-1/4^
_refine_ls_extinction_method SHELXL
_refine_ls_goodness_of_fit_ref 1.164
_refine_ls_hydrogen_treatment mixed
_refine_ls_matrix_type full
_refine_ls_number_parameters 128
_refine_ls_number_reflns 3404
_refine_ls_number_restraints 0
_refine_ls_restrained_S_all 1.164
_refine_ls_R_factor_all 0.0270
_refine_ls_R_factor_gt 0.0241
_refine_ls_shift/su_max 0.001
_refine_ls_shift/su_mean 0.000
_refine_ls_structure_factor_coef Fsqd
_refine_ls_weighting_details 'calc w=1/[\s^2^(Fo^2^)+(0.0000P)^2^+2.8951P] where P=(Fo^2^+2Fc^2^)/3'
_refine_ls_weighting_scheme calc
_refine_ls_wR_factor_gt 0.0539
_refine_ls_wR_factor_ref 0.0551
_reflns_number_gt 3193
_reflns_number_total 3404
_reflns_threshold_expression >2sigma(I)
_cod_data_source_file na5000.cif
_cod_data_source_block NdMo5O8
_cod_original_sg_symbol_H-M P21/c
_cod_original_formula_sum 'Nd Mo5 O8'
_cod_database_code 2103926

loop_
_symmetry_equiv_pos_as_xyz
'x, y, z'
'-x, y+1/2, -z+1/2'
'-x, -y, -z'
'x, -y-1/2, z-1/2'

loop_
_atom_site_label
_atom_site_fract_x
_atom_site_fract_y
_atom_site_fract_z
_atom_site_U_iso_or_equiv
_atom_site_adp_type
_atom_site_calc_flag
_atom_site_occupancy
_atom_site_type_symbol
Nd 0.26519(2) 0.504029(18) 0.535724(17) 0.00884(5) Uani d 1 Nd
Mo1 0.60423(3) -0.11559(3) 0.48678(3) 0.00600(5) Uani d 1 Mo
Mo2 0.38404(3) -0.11803(3) 0.67733(3) 0.00602(5) Uani d 1 Mo
Mo3 0.17229(4) -0.12707(3) 0.38235(3) 0.00532(5) Uani d 1 Mo
Mo4 0.80740(3) -0.13019(3) 0.29785(3) 0.00517(5) Uani d 1 Mo
Mo5 -0.00215(3) -0.12333(3) 0.58651(3) 0.00528(5) Uani d 1 Mo
O1 0.3997(3) 0.0063(2) 0.8502(2) 0.0081(4) Uani d 1 O
O2 -0.0013(3) -0.2210(2) 0.9331(2) 0.0071(3) Uani d 1 O
O3 -0.0162(3) 0.0029(2) 0.2297(2) 0.0071(3) Uani d 1 O
O4 0.3908(3) -0.2461(3) 0.0127(2) 0.0077(4) Uani d 1 O
O5 0.7948(3) -0.2405(2) 0.1137(2) 0.0076(4) Uani d 1 O
O6 0.2006(3) -0.2387(3) 0.2084(2) 0.0082(4) Uani d 1 O
O7 0.6067(3) -0.2336(2) 0.8304(2) 0.0071(3) Uani d 1 O
O8 0.3828(3) -0.0067(2) 0.3273(2) 0.0076(4) Uani d 1 O

loop_
_atom_site_aniso_label
_atom_site_aniso_U_11
_atom_site_aniso_U_22
_atom_site_aniso_U_33
_atom_site_aniso_U_12
_atom_site_aniso_U_13
_atom_site_aniso_U_23
Nd 0.00757(8) 0.00914(8) 0.00971(8) -0.00033(5) 0.00275(6) 0.00051(5)
Mo1 0.00541(10) 0.00524(10) 0.00667(11) 0.00011(6) 0.00112(8) -0.00015(7)
Mo2 0.00570(10) 0.00585(10) 0.00584(10) -0.00047(7) 0.00102(8) 0.00058(7)
Mo3 0.00516(10) 0.00549(10) 0.00537(10) 0.00009(7) 0.00185(8) -0.00022(7)
Mo4 0.00488(10) 0.00532(10) 0.00529(10) -0.00015(6) 0.00167(8) -0.00032(7)
Mo5 0.00510(10) 0.00511(10) 0.00553(11) -0.00003(6) 0.00166(8) 0.00024(7)
O1 0.0081(9) 0.0091(9) 0.0062(9) 0.0010(7) 0.0012(7) -0.0002(7)
O2 0.0077(8) 0.0065(8) 0.0073(8) -0.0004(6) 0.0025(7) 0.0005(7)
O3 0.0070(9) 0.0076(9) 0.0063(9) -0.0003(6) 0.0016(7) 0.0001(7)
O4 0.0073(8) 0.0076(9) 0.0091(9) -0.0013(6) 0.0039(7) -0.0008(7)
O5 0.0069(8) 0.0074(9) 0.0088(9) 0.0008(6) 0.0029(7) -0.0017(7)
O6 0.0064(8) 0.0095(9) 0.0081(9) -0.0005(7) 0.0016(7) -0.0033(7)
O7 0.0066(8) 0.0072(8) 0.0071(8) 0.0023(6) 0.0020(7) 0.0018(7)
O8 0.0064(8) 0.0086(9) 0.0079(9) -0.0004(6) 0.0026(7) 0.0013(7)

loop_
_atom_type_symbol
_atom_type_description
_atom_type_scat_dispersion_real
_atom_type_scat_dispersion_imag
_atom_type_scat_source
Nd Nd -0.1943 3.0179 'International Tables Vol C Tables 4.2.6.8 and 6.1.1.4'
Mo Mo -1.6832 0.6857 'International Tables Vol C Tables 4.2.6.8 and 6.1.1.4'
O O 0.0106 0.0060 'International Tables Vol C Tables 4.2.6.8 and 6.1.1.4'

loop_
_geom_angle_atom_site_label_1
_geom_angle_atom_site_label_2
_geom_angle_atom_site_label_3
_geom_angle_site_symmetry_1
_geom_angle_site_symmetry_3
_geom_angle
O1 Nd O1 4_565 2_656 73.10(9)
O1 Nd O4 4_565 4_566 71.44(7)
O1 Nd O4 2_656 4_566 69.67(7)

loop_
_geom_bond_atom_site_label_1
_geom_bond_atom_site_label_2
_geom_bond_site_symmetry_2
_geom_bond_distance
Nd O1 4_565 2.380(2)
Nd O1 2_656 2.406(2)
Nd O4 4_566 2.427(2)
Nd O7 2_656 2.540(2)
Nd O5 2_655 2.615(2)
Nd O3 2 2.676(2)
Nd O8 4_566 2.725(2)
Nd O2 4_565 2.753(2)
Nd O6 4_566 2.868(2)
Nd O2 2_556 2.937(2)
Nd Mo2 2_656 3.3634(3)
Nd Mo4 2_655 3.3895(3)
Mo1 O5 4_556 2.036(2)
Mo1 O7 4 2.068(2)
Mo1 O8 3_656 2.123(2)
Mo1 O8 . 2.123(2)
Mo1 O4 4_556 2.123(2)
Mo1 Mo1 3_656 2.6822(5)
Mo1 Mo2 3_656 2.6847(4)
Mo1 Mo4 . 2.7922(3)
Mo1 Mo5 1_655 2.8070(3)
Mo1 Mo3 3_656 2.8086(3)
Mo1 Mo2 . 2.9034(3)
Mo1 Mo3 . 3.0815(4)
Mo2 O6 4_556 1.995(2)
Mo2 O1 . 2.019(2)
Mo2 O4 4_556 2.056(2)
Mo2 O8 3_656 2.106(2)
Mo2 O7 . 2.127(2)
Mo2 Mo1 3_656 2.6847(4)
Mo2 Mo4 3_656 2.7253(3)
Mo2 Mo5 . 2.7545(3)
Mo2 Mo3 . 2.8277(4)
Mo2 Nd 2_646 3.3634(3)
Mo3 O3 . 2.064(2)
Mo3 O6 . 2.069(2)
Mo3 O4 4_556 2.071(2)
Mo3 O2 4 2.074(2)
Mo3 O8 . 2.143(2)
Mo3 Mo4 1_455 2.6028(3)
Mo3 Mo5 3_556 2.6715(3)
Mo3 Mo5 . 2.7586(3)
Mo3 Mo1 3_656 2.8086(3)
Mo3 Nd 1_545 3.6347(3)
Mo4 O5 . 2.053(2)
Mo4 O7 4 2.061(2)
Mo4 O3 1_655 2.069(2)
Mo4 O1 3_656 2.080(2)
Mo4 O2 4_655 2.099(2)
Mo4 Mo3 1_655 2.6028(3)
Mo4 Mo2 3_656 2.7253(3)
Mo4 Mo5 1_655 2.7413(3)
Mo4 Mo5 3_656 2.7584(3)
Mo4 Nd 2_645 3.3895(3)
Mo5 O6 4_556 2.032(2)
Mo5 O5 4_456 2.054(2)
Mo5 O2 4 2.073(2)
Mo5 O3 3_556 2.087(2)
Mo5 Mo3 3_556 2.6715(3)
Mo5 Mo4 1_455 2.7413(3)
Mo5 Mo4 3_656 2.7584(3)
Mo5 Mo1 1_455 2.8070(3)
Mo5 Mo5 3_556 2.8192(5)
